data_1562780
loop_
_publ_author_name
'Li, Huiduan'
'Zhang, Lirong'
'Huo, Qisheng'
'Liu, Yunling'

_publ_section_title
;
 Construction of two novel indium phosphites with (3,6)- and
 (3,5)-connected frameworks: Synthesis, structure and characterization
;
_journal_name_full 'Journal of Solid State Chemistry'
_journal_page_first 75
_journal_page_last 80
_journal_paper_doi 10.1016/j.jssc.2012.09.017
_journal_volume 197
_journal_year 2013
_chemical_formula_moiety 'C6 H15 In2 N2 O13 P3'
_chemical_formula_sum 'C6 H15 In2 N2 O13 P3'
_chemical_formula_weight 645.75
_space_group_IT_number 63
_space_group_name_Hall '-C 2c 2'
_space_group_name_H-M_alt 'C m c m'
_symmetry_cell_setting orthorhombic
_symmetry_space_group_name_Hall '-C 2c 2'
_symmetry_space_group_name_H-M 'C m c m'
_atom_sites_solution_hydrogens geom
_atom_sites_solution_primary direct
_atom_sites_solution_secondary difmap
_cell_angle_alpha 90.00
_cell_angle_beta 90.00
_cell_angle_gamma 90.00
_cell_formula_units_Z 4
_cell_length_a 6.5651(13)
_cell_length_b 15.431(3)
_cell_length_c 18.157(4)
_cell_measurement_reflns_used 1182
_cell_measurement_temperature 293(2)
_cell_measurement_theta_max 27.48
_cell_measurement_theta_min 3.37
_cell_volume 1839.4(7)
_computing_cell_refinement Process-auto
_computing_data_collection Process-auto
_computing_data_reduction Process-auto
_computing_structure_refinement 'SHELXL-97 (Sheldrick, 1997)'
_computing_structure_solution 'SHELXS-97 (Sheldrick, 1990)'
_diffrn_ambient_temperature 293(2)
_diffrn_detector_area_resol_mean 10.0
_diffrn_measured_fraction_theta_full 0.997
_diffrn_measured_fraction_theta_max 0.997
_diffrn_measurement_device_type 'Rigaku RAXIS-RAPID'
_diffrn_measurement_method omega-scan
_diffrn_radiation_monochromator graphite
_diffrn_radiation_source 'fine-focus sealed tube'
_diffrn_radiation_type MoK\a
_diffrn_radiation_wavelength 0.71073
_diffrn_reflns_av_R_equivalents 0.0283
_diffrn_reflns_av_sigmaI/netI 0.0179
_diffrn_reflns_limit_h_max 8
_diffrn_reflns_limit_h_min -7
_diffrn_reflns_limit_k_max 20
_diffrn_reflns_limit_k_min -19
_diffrn_reflns_limit_l_max 23
_diffrn_reflns_limit_l_min -23
_diffrn_reflns_number 8955
_diffrn_reflns_theta_full 27.48
_diffrn_reflns_theta_max 27.48
_diffrn_reflns_theta_min 3.37
_diffrn_standards_decay_% 0
_diffrn_standards_interval_count 0
_diffrn_standards_interval_time 0
_diffrn_standards_number 0
_exptl_absorpt_coefficient_mu 2.833
_exptl_absorpt_correction_T_max 0.7723
_exptl_absorpt_correction_T_min 0.6481
_exptl_absorpt_correction_type empirical
_exptl_absorpt_process_details Process-auto
_exptl_crystal_colour colourless
_exptl_crystal_density_diffrn 2.332
_exptl_crystal_density_method 'not measured'
_exptl_crystal_description block
_exptl_crystal_F_000 1248
_exptl_crystal_size_max 0.300
_exptl_crystal_size_mid 0.150
_exptl_crystal_size_min 0.120
_refine_diff_density_max 1.363
_refine_diff_density_min -1.491
_refine_diff_density_rms 0.189
_refine_ls_extinction_method none
_refine_ls_goodness_of_fit_ref 1.170
_refine_ls_hydrogen_treatment mixed
_refine_ls_matrix_type full
_refine_ls_number_parameters 99
_refine_ls_number_reflns 1182
_refine_ls_number_restraints 25
_refine_ls_restrained_S_all 1.158
_refine_ls_R_factor_all 0.0422
_refine_ls_R_factor_gt 0.0398
_refine_ls_shift/su_max 0.001
_refine_ls_shift/su_mean 0.000
_refine_ls_structure_factor_coef Fsqd
_refine_ls_weighting_details 'calc w=1/[\s^2^(Fo^2^)+(0.0536P)^2^+23.1734P] where P=(Fo^2^+2Fc^2^)/3'
_refine_ls_weighting_scheme calc
_refine_ls_wR_factor_gt 0.1131
_refine_ls_wR_factor_ref 0.1151
_reflns_number_gt 1099
_reflns_number_total 1182
_reflns_threshold_expression >2sigma(I)
_cod_data_source_file JSSC-2013-197-75.cif
_cod_data_source_block 2
_cod_depositor_comments
;
The following automatic conversions were performed:

data item '_exptl_crystal_density_meas' value 'none' was changed to
'?' -- the value is perceived as not measured.

Automatic conversion script
Id: cif_fix_values 8369 2020-08-20 11:38:08Z andrius 
;
_cod_original_cell_volume 1839.5(6)
_cod_original_sg_symbol_Hall -C2c2
_cod_original_sg_symbol_H-M Cmcm
_cod_database_code 1562780

loop_
_symmetry_equiv_pos_as_xyz
'x, y, z'
'-x, -y, z+1/2'
'-x, y, -z+1/2'
'x, -y, -z'
'x+1/2, y+1/2, z'
'-x+1/2, -y+1/2, z+1/2'
'-x+1/2, y+1/2, -z+1/2'
'x+1/2, -y+1/2, -z'
'-x, -y, -z'
'x, y, -z-1/2'
'x, -y, z-1/2'
'-x, y, z'
'-x+1/2, -y+1/2, -z'
'x+1/2, y+1/2, -z-1/2'
'x+1/2, -y+1/2, z-1/2'
'-x+1/2, y+1/2, z'

loop_
_atom_site_label
_atom_site_type_symbol
_atom_site_fract_x
_atom_site_fract_y
_atom_site_fract_z
_atom_site_U_iso_or_equiv
_atom_site_adp_type
_atom_site_occupancy
_atom_site_symmetry_multiplicity
_atom_site_calc_flag
_atom_site_refinement_flags
_atom_site_disorder_assembly
_atom_site_disorder_group
In1 In 0.5000 0.83548(3) 0.42695(2) 0.0251(2) Uani 1 2 d S . .
P1 P 0.5000 0.6633(2) 0.54126(17) 0.0571(9) Uani 1 2 d S . .
O1 O 0.5000 0.7100(4) 0.4691(3) 0.0530(17) Uani 1 2 d S . .
O2A O 0.6870(17) 0.6310(7) 0.5679(7) 0.043(3) Uani 0.50 1 d P . 1
O2B O 0.6852(16) 0.6731(8) 0.5849(6) 0.043(3) Uani 0.50 1 d P . 2
P2 P 0.6009(10) 0.8394(3) 0.2500 0.0512(13) Uani 0.50 2 d SPD . .
H2 H 0.813(6) 0.852(16) 0.2500 0.080 Uiso 0.50 2 d SPD . .
O3 O 0.5000 0.7954(5) 0.3169(3) 0.0555(19) Uani 1 2 d S . .
O4 O 0.569(3) 0.9325(11) 0.2500 0.075(5) Uani 0.50 2 d SPU . .
O5 O 0.5000 0.9788(4) 0.4059(3) 0.0488(17) Uani 1 2 d S . .
O6 O 0.5000 1.1046(4) 0.4625(3) 0.0482(16) Uani 1 2 d S . .
C1 C 0.5000 1.0234(5) 0.4622(4) 0.0331(16) Uani 1 2 d S . .
N1 N 0.732(5) 0.5607(19) 0.2500 0.215(11) Uani 1 2 d SU . .
C2 C 0.629(5) 0.590(2) 0.1764(17) 0.116(9) Uani 0.50 1 d PU . .
C2' C 0.562(5) 0.548(2) 0.1754(16) 0.130(11) Uani 0.50 1 d PU . .

loop_
_atom_site_aniso_label
_atom_site_aniso_U_11
_atom_site_aniso_U_22
_atom_site_aniso_U_33
_atom_site_aniso_U_23
_atom_site_aniso_U_13
_atom_site_aniso_U_12
In1 0.0152(3) 0.0426(3) 0.0176(3) 0.00447(18) 0.000 0.000
P1 0.0166(10) 0.097(2) 0.0573(16) 0.0513(15) 0.000 0.000
O1 0.078(5) 0.048(4) 0.033(3) 0.016(3) 0.000 0.000
O2A 0.020(4) 0.039(5) 0.069(8) 0.023(5) -0.007(5) -0.002(4)
O2B 0.013(4) 0.068(8) 0.046(5) -0.008(5) 0.004(3) 0.001(5)
P2 0.074(3) 0.062(3) 0.0176(17) 0.000 0.000 -0.023(3)
O3 0.085(5) 0.064(4) 0.018(3) 0.001(3) 0.000 0.000
O4 0.076(5) 0.075(5) 0.075(5) 0.000 0.000 -0.0006(10)
O5 0.083(5) 0.044(3) 0.020(2) 0.002(2) 0.000 0.000
O6 0.076(5) 0.049(3) 0.020(3) 0.007(2) 0.000 0.000
C1 0.037(4) 0.040(4) 0.022(3) 0.004(3) 0.000 0.000
N1 0.215(11) 0.215(11) 0.215(11) 0.000 0.000 0.0002(10)
C2 0.116(9) 0.115(9) 0.116(9) 0.0000(10) 0.0002(10) 0.0001(10)
C2' 0.130(11) 0.130(11) 0.130(11) -0.0002(10) 0.0001(10) -0.0001(10)

loop_
_atom_type_symbol
_atom_type_description
_atom_type_scat_dispersion_real
_atom_type_scat_dispersion_imag
_atom_type_scat_source
C C 0.0033 0.0016 'International Tables Vol C Tables 4.2.6.8 and 6.1.1.4'
H H 0.0000 0.0000 'International Tables Vol C Tables 4.2.6.8 and 6.1.1.4'
N N 0.0061 0.0033 'International Tables Vol C Tables 4.2.6.8 and 6.1.1.4'
O O 0.0106 0.0060 'International Tables Vol C Tables 4.2.6.8 and 6.1.1.4'
P P 0.1023 0.0942 'International Tables Vol C Tables 4.2.6.8 and 6.1.1.4'
In In -0.7276 1.3100 'International Tables Vol C Tables 4.2.6.8 and 6.1.1.4'

loop_
_geom_angle_atom_site_label_1
_geom_angle_atom_site_label_2
_geom_angle_atom_site_label_3
_geom_angle
_geom_angle_site_symmetry_1
_geom_angle_site_symmetry_3
O2B In1 O2B 166.1(6) 8_466 13_666
O2B In1 O1 88.8(4) 8_466 .
O2B In1 O1 88.8(4) 13_666 .
O2B In1 O3 83.3(3) 8_466 .
O2B In1 O3 83.3(3) 13_666 .
O1 In1 O3 94.4(3) . .
O2B In1 O2A 169.0(5) 8_466 13_666
O2B In1 O2A 19.7(3) 13_666 13_666
O1 In1 O2A 102.1(3) . 13_666
O3 In1 O2A 96.6(4) . 13_666
O2B In1 O2A 19.7(3) 8_466 8_466
O2B In1 O2A 169.0(5) 13_666 8_466
O1 In1 O2A 102.1(3) . 8_466
O3 In1 O2A 96.6(4) . 8_466
O2A In1 O2A 151.3(6) 13_666 8_466
O2B In1 O6 96.9(3) 8_466 9_676
O2B In1 O6 96.9(3) 13_666 9_676
O1 In1 O6 93.2(2) . 9_676
O3 In1 O6 172.4(3) . 9_676
O2A In1 O6 81.8(4) 13_666 9_676
O2A In1 O6 81.8(4) 8_466 9_676
O2B In1 O5 92.6(3) 8_466 .
O2B In1 O5 92.6(3) 13_666 .
O1 In1 O5 168.2(2) . .
O3 In1 O5 97.4(2) . .
O2A In1 O5 76.6(3) 13_666 .
O2A In1 O5 76.6(3) 8_466 .
O6 In1 O5 75.1(2) 9_676 .
O2A P1 O2A 121.0(8) 12_655 .
O2A P1 O2B 125.2(5) 12_655 .
O2A P1 O2B 29.0(5) . .
O2A P1 O2B 29.0(5) 12_655 12_655
O2A P1 O2B 125.2(5) . 12_655
O2B P1 O2B 112.9(8) . 12_655
O2A P1 O1 118.1(5) 12_655 .
O2A P1 O1 118.1(5) . .
O2B P1 O1 115.2(5) . .
O2B P1 O1 115.2(5) 12_655 .
P1 O1 In1 140.4(5) . .
P1 O2A In1 140.6(6) . 13_666
P1 O2B In1 139.9(7) . 13_666
P2 P2 O4 81.6(7) 3_655 .
P2 P2 O3 64.5(3) 3_655 10_556
O4 P2 O3 111.9(5) . 10_556
P2 P2 O3 64.5(3) 3_655 .
O4 P2 O3 111.9(5) . .
O3 P2 O3 104.0(5) 10_556 .
P2 P2 O4 52.2(6) 3_655 3_655
O4 P2 O4 29.3(11) . 3_655
O3 P2 O4 94.9(5) 10_556 3_655
O3 P2 O4 94.9(5) . 3_655
P2 P2 H2 172(10) 3_655 .
O4 P2 H2 91(10) . .
O3 P2 H2 119(5) 10_556 .
O3 P2 H2 119(5) . .
O4 P2 H2 120(10) 3_655 .
P2 O3 P2 50.9(5) . 3_655
P2 O3 In1 128.5(4) . .
P2 O3 In1 128.5(4) 3_655 .
O4 O4 P2 98.4(7) 3_655 .
O4 O4 P2 52.2(6) 3_655 3_655
P2 O4 P2 46.2(7) . 3_655
C1 O5 In1 114.1(5) . .
C1 O6 In1 115.0(5) . 9_676
O5 C1 O6 124.2(7) . .
O5 C1 C1 118.4(9) . 9_676
O6 C1 C1 117.5(8) . 9_676
C2 N1 C2 117(3) 10_556 .
C2 N1 C2' 114(2) 10_556 .
C2 N1 C2' 26.2(14) . .
C2 N1 C2' 26.2(14) 10_556 10_556
C2 N1 C2' 114(2) . 10_556
C2' N1 C2' 100(3) . 10_556
C2' C2 C2' 29(3) . 12_655
C2' C2 N1 91(4) . .
C2' C2 N1 105(3) 12_655 .
C2' C2 C2 56(4) . 12_655
C2' C2 C2 27.3(18) 12_655 12_655
N1 C2 C2 115.7(17) . 12_655
C2 C2' C2' 124(4) . 12_655
C2 C2' C2 97(5) . 12_655
C2' C2' C2 27.3(18) 12_655 12_655
C2 C2' N1 62(4) . .
C2' C2' N1 129.2(14) 12_655 .
C2 C2' N1 120(3) 12_655 .

loop_
_geom_bond_atom_site_label_1
_geom_bond_atom_site_label_2
_geom_bond_distance
_geom_bond_site_symmetry_2
In1 O2B 2.082(10) 8_466
In1 O2B 2.082(10) 13_666
In1 O1 2.083(6) .
In1 O3 2.092(6) .
In1 O2A 2.121(11) 13_666
In1 O2A 2.121(11) 8_466
In1 O6 2.211(6) 9_676
In1 O5 2.244(6) .
P1 O2A 1.410(11) 12_655
P1 O2A 1.410(11) .
P1 O2B 1.459(11) .
P1 O2B 1.459(11) 12_655
P1 O1 1.495(6) .
O2A In1 2.121(11) 13_666
O2B In1 2.082(10) 13_666
P2 P2 1.325(13) 3_655
P2 O4 1.453(17) .
P2 O3 1.541(6) 10_556
P2 O3 1.541(6) .
P2 O4 1.818(18) 3_655
P2 H2 1.41(2) .
O3 P2 1.541(6) 3_655
O4 O4 0.90(3) 3_655
O4 P2 1.818(18) 3_655
O5 C1 1.232(10) .
O6 C1 1.253(10) .
O6 In1 2.211(6) 9_676
C1 C1 1.551(14) 9_676
N1 C2 1.56(3) 10_556
N1 C2 1.56(3) .
N1 C2' 1.77(4) .
N1 C2' 1.77(4) 10_556
C2 C2' 0.78(4) .
C2 C2' 1.41(5) 12_655
C2 C2 1.69(7) 12_655
C2' C2' 0.82(7) 12_655
C2' C2 1.41(4) 12_655
